data_4333596
loop_
_publ_author_name
'Avelino Mart\'in'
'Noelia Mart\'inez-Espada'
'Miguel Mena'
'Adri\'an P\'erez-Redondo'
'Carlos Y\'elamos'

_publ_section_title
;
 Copper(I) and Silver(I) Complexes Supported by the Tridentate
 [{Ti(\h5-C5Me5)(\m-NH)}3(\m3-N)] Metalloligand
;
_journal_name_full 'Inorganic Chemistry'
_journal_page_first 918
_journal_page_last 930
_journal_paper_doi 10.1021/ic302113k
_journal_volume 52
_journal_year 2013
_chemical_compound_source 'synthesis as described'
_chemical_formula_moiety 'C55 H70 Ag N4 P2 Ti3, C F3 O3 S'
_chemical_formula_sum 'C56 H70 Ag F3 N4 O3 P2 S Ti3'
_chemical_formula_weight 1249.73
_chemical_name_systematic
;
 ?
;
_space_group_crystal_system monoclinic
_space_group_IT_number 14
_space_group_name_Hall '-P 2ybc'
_space_group_name_H-M_alt 'P 1 21/c 1'
_symmetry_space_group_name_Hall '-P 2ybc'
_symmetry_space_group_name_H-M 'P 1 21/c 1'
_atom_sites_solution_hydrogens geom
_atom_sites_solution_primary direct
_atom_sites_solution_secondary difmap
_audit_conform_dict_location ftp://ftp.iucr.org/pub/cif_core.dic
_audit_conform_dict_name cif_core.dic
_audit_conform_dict_version 2.3
_audit_creation_date 2012-04-08T14:07:46-00:00
_audit_creation_method 'WinGX routine CIF_UPDATE'
_cell_angle_alpha 90
_cell_angle_beta 98.493(10)
_cell_angle_gamma 90
_cell_formula_units_Z 4
_cell_length_a 19.617(2)
_cell_length_b 14.188(3)
_cell_length_c 21.844(2)
_cell_measurement_reflns_used 318
_cell_measurement_temperature 200(2)
_cell_measurement_theta_max 27
_cell_measurement_theta_min 3
_cell_measurement_wavelength 0.71073
_cell_volume 6013.1(15)
_computing_cell_refinement 'Dirax/lsq (Duisenberg & Schreurs, 1989-2000)'
_computing_data_collection 'Collect (Bruker AXS BV, 1997-2004)'
_computing_data_reduction 'EvalCCD (Duisenberg & Schreurs 1990-2000)'
_computing_molecular_graphics 'Ortep-3 for Windows (Farrugia, 1997)'
_computing_publication_material 'WinGX publication routines (Farrugia, 1999)'
_computing_structure_refinement 'SHELXL-97 (Sheldrick, 1997)'
_computing_structure_solution 'SHELXS-86 (Sheldrick, 1986)'
_diffrn_ambient_temperature 200(2)
_diffrn_detector 'CCD plate'
_diffrn_detector_area_resol_mean 9
_diffrn_measured_fraction_theta_full 0.999
_diffrn_measured_fraction_theta_max 0.999
_diffrn_measurement_device '95mm CCD camera on \k-goniostat'
_diffrn_measurement_device_type KappaCCD
_diffrn_measurement_method 'CCD rotation images, thick slices'
_diffrn_orient_matrix_type X=UH
_diffrn_orient_matrix_UB_11 0.01
_diffrn_orient_matrix_UB_12 0
_diffrn_orient_matrix_UB_13 0
_diffrn_orient_matrix_UB_21 0
_diffrn_orient_matrix_UB_22 0.01
_diffrn_orient_matrix_UB_23 0
_diffrn_orient_matrix_UB_31 0
_diffrn_orient_matrix_UB_32 0
_diffrn_orient_matrix_UB_33 0.01
_diffrn_radiation_monochromator graphite
_diffrn_radiation_probe x-ray
_diffrn_radiation_type MoK\a
_diffrn_radiation_wavelength 0.71073
_diffrn_reflns_av_R_equivalents 0.0682
_diffrn_reflns_av_unetI/netI 0.0839
_diffrn_reflns_limit_h_max 25
_diffrn_reflns_limit_h_min -25
_diffrn_reflns_limit_k_max 18
_diffrn_reflns_limit_k_min -18
_diffrn_reflns_limit_l_max 28
_diffrn_reflns_limit_l_min 0
_diffrn_reflns_number 138673
_diffrn_reflns_reduction_process
;
 Scaled and merged with SORTAV
 R.H. Blessing, (1987) Cryst. Rev. 1, 3-58
 R.H. Blessing, (1989) J. Appl. Cryst. 22, 396-397
;
_diffrn_reflns_theta_full 27.5
_diffrn_reflns_theta_max 27.5
_diffrn_reflns_theta_min 3.02
_diffrn_source 'Enraf Nonius FR590'
_exptl_absorpt_coefficient_mu 0.846
_exptl_absorpt_correction_T_max 1.048
_exptl_absorpt_correction_T_min 0.745
_exptl_absorpt_correction_type multi-scan
_exptl_absorpt_process_details
;
 R.H. Blessing, Acta Cryst. (1995), A51, 33-38
;
_exptl_crystal_colour yellow
_exptl_crystal_density_diffrn 1.381
_exptl_crystal_description prism
_exptl_crystal_F_000 2576
_exptl_crystal_size_max 0.17
_exptl_crystal_size_mid 0.14
_exptl_crystal_size_min 0.11
_refine_diff_density_max 0.713
_refine_diff_density_min -0.585
_refine_diff_density_rms 0.147
_refine_ls_extinction_method none
_refine_ls_goodness_of_fit_ref 1.043
_refine_ls_hydrogen_treatment constr
_refine_ls_matrix_type full
_refine_ls_number_parameters 810
_refine_ls_number_reflns 13812
_refine_ls_number_restraints 63
_refine_ls_restrained_S_all 1.047
_refine_ls_R_factor_all 0.1035
_refine_ls_R_factor_gt 0.0505
_refine_ls_shift/su_max 0.002
_refine_ls_shift/su_mean 0
_refine_ls_structure_factor_coef Fsqd
_refine_ls_weighting_details 'calc w=1/[\s^2^(Fo^2^)+(0.0726P)^2^+0.0000P] where P=(Fo^2^+2Fc^2^)/3'
_refine_ls_weighting_scheme calc
_refine_ls_wR_factor_gt 0.1229
_refine_ls_wR_factor_ref 0.1444
_reflns_number_gt 8420
_reflns_number_total 13812
_reflns_threshold_expression >2sigma(I)
_cod_data_source_file ic302113k_si_001_5.cif
_cod_data_source_block 15
_cod_original_cell_volume 6012.6(15)
_cod_database_code 4333596

loop_
_space_group_symop_operation_xyz
'x, y, z'
'-x, y+1/2, -z+1/2'
'-x, -y, -z'
'x, -y-1/2, z-1/2'

loop_
_atom_site_label
_atom_site_type_symbol
_atom_site_fract_x
_atom_site_fract_y
_atom_site_fract_z
_atom_site_U_iso_or_equiv
_atom_site_adp_type
_atom_site_occupancy
_atom_site_symmetry_multiplicity
_atom_site_calc_flag
_atom_site_refinement_flags
_atom_site_disorder_assembly
_atom_site_disorder_group
Ag1 Ag 0.216408(14) 0.23535(2) 0.323054(12) 0.03936(10) Uani 1 1 d . . .
C1 C 0.1059(2) 0.0484(3) 0.26568(17) 0.0479(10) Uani 1 1 d . . .
H1A H 0.0584 0.023 0.259 0.058 Uiso 1 1 calc R . .
H1B H 0.1342 0.0076 0.2963 0.058 Uiso 1 1 calc R . .
C11 C 0.3658(2) 0.3897(3) 0.52046(15) 0.0413(9) Uani 1 1 d . . .
C12 C 0.4018(2) 0.3029(3) 0.52171(14) 0.0389(9) Uani 1 1 d . . .
C13 C 0.3547(2) 0.2294(3) 0.52576(14) 0.0385(9) Uani 1 1 d . . .
C14 C 0.2883(2) 0.2684(3) 0.52593(15) 0.0431(10) Uani 1 1 d . . .
C15 C 0.2949(2) 0.3678(3) 0.52264(15) 0.0456(10) Uani 1 1 d . . .
C16 C 0.3978(3) 0.4866(3) 0.5197(2) 0.0694(14) Uani 1 1 d . . .
H16A H 0.4163 0.5053 0.5621 0.104 Uiso 1 1 calc R . .
H16B H 0.3628 0.532 0.5021 0.104 Uiso 1 1 calc R . .
H16C H 0.4352 0.4851 0.4945 0.104 Uiso 1 1 calc R . .
C17 C 0.4785(2) 0.2917(4) 0.5216(2) 0.0613(13) Uani 1 1 d . . .
H17A H 0.503 0.302 0.5635 0.092 Uiso 1 1 calc R . .
H17B H 0.4941 0.338 0.4933 0.092 Uiso 1 1 calc R . .
H17C H 0.4881 0.228 0.5078 0.092 Uiso 1 1 calc R . .
C18 C 0.3724(3) 0.1239(3) 0.53325(18) 0.0571(12) Uani 1 1 d . . .
H18A H 0.4114 0.1093 0.5116 0.086 Uiso 1 1 calc R . .
H18B H 0.3323 0.0862 0.5156 0.086 Uiso 1 1 calc R . .
H18C H 0.3845 0.1089 0.5773 0.086 Uiso 1 1 calc R . .
C19 C 0.2215(3) 0.2167(5) 0.5305(2) 0.0755(16) Uani 1 1 d . . .
H19A H 0.2094 0.2248 0.5721 0.113 Uiso 1 1 calc R . .
H19B H 0.2273 0.1495 0.5223 0.113 Uiso 1 1 calc R . .
H19C H 0.1846 0.2425 0.4999 0.113 Uiso 1 1 calc R . .
C20 C 0.2384(3) 0.4389(4) 0.5273(2) 0.0765(17) Uani 1 1 d . . .
H20A H 0.1952 0.4167 0.5034 0.115 Uiso 1 1 calc R . .
H20B H 0.2511 0.4997 0.5108 0.115 Uiso 1 1 calc R . .
H20C H 0.2324 0.4465 0.5708 0.115 Uiso 1 1 calc R . .
C21 C 0.2806(4) 0.5721(3) 0.3216(2) 0.0696(16) Uani 1 1 d . . .
C22 C 0.2330(2) 0.5382(3) 0.2738(2) 0.0538(11) Uani 1 1 d . . .
C23 C 0.2664(2) 0.5062(3) 0.22595(16) 0.0466(10) Uani 1 1 d . . .
C24 C 0.3380(3) 0.5215(3) 0.2431(2) 0.0597(12) Uani 1 1 d . . .
C25 C 0.3476(3) 0.5626(3) 0.3041(3) 0.0748(17) Uani 1 1 d . . .
C26 C 0.2638(5) 0.6173(4) 0.3819(2) 0.149(4) Uani 1 1 d . . .
H26A H 0.3067 0.6286 0.4101 0.224 Uiso 1 1 calc R . .
H26B H 0.2342 0.5748 0.4016 0.224 Uiso 1 1 calc R . .
H26C H 0.2399 0.6773 0.3722 0.224 Uiso 1 1 calc R . .
C27 C 0.1549(3) 0.5408(5) 0.2722(3) 0.113(2) Uani 1 1 d . . .
H27A H 0.133 0.5646 0.232 0.17 Uiso 1 1 calc R . .
H27B H 0.1436 0.5825 0.3051 0.17 Uiso 1 1 calc R . .
H27C H 0.138 0.4771 0.2786 0.17 Uiso 1 1 calc R . .
C28 C 0.2339(4) 0.4682(4) 0.1634(2) 0.093(2) Uani 1 1 d . . .
H28A H 0.194 0.429 0.1685 0.14 Uiso 1 1 calc R . .
H28B H 0.2678 0.4302 0.1456 0.14 Uiso 1 1 calc R . .
H28C H 0.219 0.5209 0.1356 0.14 Uiso 1 1 calc R . .
C29 C 0.3931(4) 0.5023(5) 0.2041(4) 0.136(3) Uani 1 1 d . . .
H29A H 0.381 0.4459 0.1789 0.204 Uiso 1 1 calc R . .
H29B H 0.4371 0.4919 0.2309 0.204 Uiso 1 1 calc R . .
H29C H 0.3973 0.5563 0.177 0.204 Uiso 1 1 calc R . .
C30 C 0.4170(5) 0.5925(6) 0.3407(4) 0.168(5) Uani 1 1 d . . .
H30A H 0.4263 0.6584 0.3314 0.253 Uiso 1 1 calc R . .
H30B H 0.4537 0.5524 0.329 0.253 Uiso 1 1 calc R . .
H30C H 0.4155 0.5857 0.3851 0.253 Uiso 1 1 calc R . .
C31 C 0.4571(3) 0.1049(4) 0.3371(2) 0.037(5) Uani 0.490(12) 1 d PG A 1
C32 C 0.4077(3) 0.0824(4) 0.2849(2) 0.037(4) Uani 0.490(12) 1 d PG A 1
C33 C 0.4135(4) 0.1500(5) 0.2380(2) 0.044(6) Uani 0.490(12) 1 d PG A 1
C34 C 0.4664(4) 0.2144(4) 0.2613(3) 0.054(5) Uani 0.490(12) 1 d PG A 1
C35 C 0.4934(3) 0.1865(4) 0.3226(3) 0.054(5) Uani 0.490(12) 1 d PG A 1
C36 C 0.4689(4) 0.0515(6) 0.3975(2) 0.049(3) Uiso 0.490(12) 1 d PG A 1
H36A H 0.4268 0.0172 0.4031 0.074 Uiso 0.490(12) 1 calc PR A 1
H36B H 0.4806 0.096 0.4318 0.074 Uiso 0.490(12) 1 calc PR A 1
H36C H 0.5068 0.0067 0.397 0.074 Uiso 0.490(12) 1 calc PR A 1
C37 C 0.3577(4) 0.0008(5) 0.2800(4) 0.069(4) Uani 0.490(12) 1 d PG A 1
H37A H 0.3789 -0.0544 0.2635 0.104 Uiso 0.490(12) 1 calc PR A 1
H37B H 0.3156 0.0178 0.2523 0.104 Uiso 0.490(12) 1 calc PR A 1
H37C H 0.3463 -0.014 0.3212 0.104 Uiso 0.490(12) 1 calc PR A 1
C38 C 0.3708(5) 0.1530(8) 0.1746(2) 0.082(5) Uani 0.490(12) 1 d PG A 1
H38A H 0.3683 0.218 0.1593 0.123 Uiso 0.490(12) 1 calc PR A 1
H38B H 0.3242 0.13 0.1772 0.123 Uiso 0.490(12) 1 calc PR A 1
H38C H 0.3922 0.1129 0.1462 0.123 Uiso 0.490(12) 1 calc PR A 1
C39 C 0.4900(6) 0.2978(5) 0.2270(5) 0.101(6) Uani 0.490(12) 1 d PG A 1
H39A H 0.5099 0.3455 0.2568 0.152 Uiso 0.490(12) 1 calc PR A 1
H39B H 0.4505 0.3247 0.1999 0.152 Uiso 0.490(12) 1 calc PR A 1
H39C H 0.5248 0.2772 0.202 0.152 Uiso 0.490(12) 1 calc PR A 1
C40 C 0.5506(4) 0.2351(7) 0.3647(5) 0.096(6) Uani 0.490(12) 1 d PG A 1
H40A H 0.5947 0.2232 0.35 0.144 Uiso 0.490(12) 1 calc PR A 1
H40B H 0.5525 0.2105 0.4069 0.144 Uiso 0.490(12) 1 calc PR A 1
H40C H 0.5418 0.3031 0.3647 0.144 Uiso 0.490(12) 1 calc PR A 1
C31' C 0.4609(9) 0.1232(15) 0.3399(5) 0.055(6) Uani 0.510(12) 1 d P A 2
C32' C 0.4072(9) 0.0680(11) 0.3063(7) 0.060(4) Uani 0.510(12) 1 d P A 2
C33' C 0.3959(9) 0.1119(13) 0.2481(8) 0.059(5) Uani 0.510(12) 1 d P A 2
C34' C 0.4358(10) 0.1881(14) 0.2433(9) 0.060(7) Uani 0.510(12) 1 d P A 2
C35' C 0.4782(7) 0.1988(11) 0.3036(8) 0.052(3) Uani 0.510(12) 1 d P A 2
C36' C 0.4997(6) 0.0938(9) 0.4038(5) 0.071(3) Uiso 0.510(12) 1 d P A 2
H36D H 0.5294 0.0397 0.3989 0.106 Uiso 0.510(12) 1 calc PR A 2
H36E H 0.4663 0.0766 0.4312 0.106 Uiso 0.510(12) 1 calc PR A 2
H36F H 0.528 0.1466 0.422 0.106 Uiso 0.510(12) 1 calc PR A 2
C37' C 0.3800(10) -0.0240(9) 0.3265(9) 0.120(7) Uani 0.510(12) 1 d P A 2
H37D H 0.3978 -0.0348 0.3703 0.18 Uiso 0.510(12) 1 calc PR A 2
H37E H 0.395 -0.0753 0.3016 0.18 Uiso 0.510(12) 1 calc PR A 2
H37F H 0.3296 -0.0219 0.3209 0.18 Uiso 0.510(12) 1 calc PR A 2
C38' C 0.3405(8) 0.0708(16) 0.1917(7) 0.138(9) Uani 0.510(12) 1 d P A 2
H38D H 0.2968 0.1048 0.1902 0.208 Uiso 0.510(12) 1 calc PR A 2
H38E H 0.3329 0.0036 0.1986 0.208 Uiso 0.510(12) 1 calc PR A 2
H38F H 0.3583 0.0792 0.1525 0.208 Uiso 0.510(12) 1 calc PR A 2
C39' C 0.4384(9) 0.2479(14) 0.1854(6) 0.125(9) Uani 0.510(12) 1 d P A 2
H39D H 0.4482 0.2073 0.1515 0.187 Uiso 0.510(12) 1 calc PR A 2
H39E H 0.4748 0.2955 0.1941 0.187 Uiso 0.510(12) 1 calc PR A 2
H39F H 0.3939 0.2793 0.1735 0.187 Uiso 0.510(12) 1 calc PR A 2
C40' C 0.5379(7) 0.2662(11) 0.3200(11) 0.114(7) Uani 0.510(12) 1 d P A 2
H40D H 0.5384 0.2893 0.3623 0.171 Uiso 0.510(12) 1 calc PR A 2
H40E H 0.5327 0.3196 0.2912 0.171 Uiso 0.510(12) 1 calc PR A 2
H40F H 0.5813 0.2335 0.317 0.171 Uiso 0.510(12) 1 calc PR A 2
C41 C 0.0587(2) 0.1549(3) 0.36309(18) 0.0435(9) Uani 1 1 d . . .
C42 C 0.0933(3) 0.1048(3) 0.41306(19) 0.0583(12) Uani 1 1 d . . .
H42 H 0.1382 0.0808 0.4112 0.07 Uiso 1 1 calc R . .
C43 C 0.0626(3) 0.0896(4) 0.4659(2) 0.0723(15) Uani 1 1 d . . .
H43 H 0.0862 0.0546 0.4996 0.087 Uiso 1 1 calc R . .
C44 C -0.0016(3) 0.1250(4) 0.4692(3) 0.0791(16) Uani 1 1 d . . .
H44 H -0.0223 0.1148 0.5053 0.095 Uiso 1 1 calc R . .
C45 C -0.0362(3) 0.1748(4) 0.4210(3) 0.0859(18) Uani 1 1 d . . .
H45 H -0.0809 0.1987 0.4237 0.103 Uiso 1 1 calc R . .
C46 C -0.0065(3) 0.1909(4) 0.3678(2) 0.0656(13) Uani 1 1 d . . .
H46 H -0.0306 0.2265 0.3346 0.079 Uiso 1 1 calc R . .
C51 C 0.0479(2) 0.2362(3) 0.23830(17) 0.0403(9) Uani 1 1 d . . .
C52 C 0.0724(2) 0.3178(3) 0.2144(2) 0.0617(13) Uani 1 1 d . . .
H52 H 0.1184 0.3378 0.2279 0.074 Uiso 1 1 calc R . .
C53 C 0.0298(3) 0.3708(4) 0.1703(2) 0.0777(16) Uani 1 1 d . . .
H53 H 0.0471 0.4273 0.155 0.093 Uiso 1 1 calc R . .
C54 C -0.0369(2) 0.3431(4) 0.1484(2) 0.0611(13) Uani 1 1 d . . .
H54 H -0.0654 0.3796 0.1184 0.073 Uiso 1 1 calc R . .
C55 C -0.0609(2) 0.2608(4) 0.1713(2) 0.0611(13) Uani 1 1 d . . .
H55 H -0.1067 0.2406 0.1569 0.073 Uiso 1 1 calc R . .
C56 C -0.0193(2) 0.2069(4) 0.2152(2) 0.0588(12) Uani 1 1 d . . .
H56 H -0.0366 0.1498 0.2296 0.071 Uiso 1 1 calc R . .
C61 C 0.1731(2) -0.0767(3) 0.18830(19) 0.0453(10) Uani 1 1 d . . .
C62 C 0.2056(3) -0.1244(3) 0.2403(2) 0.0639(13) Uani 1 1 d . . .
H62 H 0.2058 -0.0983 0.2804 0.077 Uiso 1 1 calc R . .
C63 C 0.2381(3) -0.2110(4) 0.2334(3) 0.0865(18) Uani 1 1 d . . .
H63 H 0.2596 -0.2432 0.2693 0.104 Uiso 1 1 calc R . .
C64 C 0.2399(3) -0.2504(4) 0.1764(4) 0.0859(19) Uani 1 1 d . . .
H64 H 0.2627 -0.3087 0.1728 0.103 Uiso 1 1 calc R . .
C65 C 0.2077(3) -0.2039(4) 0.1240(3) 0.0774(16) Uani 1 1 d . . .
H65 H 0.2084 -0.2306 0.0842 0.093 Uiso 1 1 calc R . .
C66 C 0.1741(2) -0.1175(3) 0.1298(2) 0.0590(12) Uani 1 1 d . . .
H66 H 0.1518 -0.0863 0.0938 0.071 Uiso 1 1 calc R . .
C71 C 0.0610(2) 0.0411(3) 0.13527(18) 0.0499(11) Uani 1 1 d . . .
C72 C 0.0478(3) 0.1129(4) 0.0910(2) 0.0650(13) Uani 1 1 d . . .
H72 H 0.0808 0.1613 0.0891 0.078 Uiso 1 1 calc R . .
C73 C -0.0144(3) 0.1134(5) 0.0492(2) 0.0872(19) Uani 1 1 d . . .
H73 H -0.0235 0.1624 0.0196 0.105 Uiso 1 1 calc R . .
C74 C -0.0619(3) 0.0421(6) 0.0517(3) 0.091(2) Uani 1 1 d . . .
H74 H -0.1037 0.0427 0.0237 0.109 Uiso 1 1 calc R . .
C75 C -0.0497(3) -0.0284(5) 0.0935(3) 0.0838(18) Uani 1 1 d . . .
H75 H -0.0827 -0.0772 0.0942 0.101 Uiso 1 1 calc R . .
C76 C 0.0119(2) -0.0298(4) 0.1359(2) 0.0618(13) Uani 1 1 d . . .
H76 H 0.02 -0.0795 0.1652 0.074 Uiso 1 1 calc R . .
C2 C 0.3056(6) 0.8486(9) 0.4941(5) 0.065(4) Uani 0.544(9) 1 d PD B 1
F1 F 0.3625(5) 0.8565(11) 0.4674(6) 0.123(6) Uani 0.544(9) 1 d PD B 1
F2 F 0.2971(11) 0.7586(10) 0.5068(8) 0.106(6) Uani 0.544(9) 1 d PD B 1
F3 F 0.3181(5) 0.8878(5) 0.5495(3) 0.108(3) Uani 0.544(9) 1 d PD B 1
O1 O 0.2526(6) 0.9977(6) 0.4393(5) 0.077(3) Uani 0.544(9) 1 d PD B 1
O2 O 0.1771(4) 0.8894(8) 0.4867(5) 0.117(4) Uani 0.544(9) 1 d PD B 1
O3 O 0.2210(7) 0.8462(9) 0.3932(4) 0.093(4) Uani 0.544(9) 1 d PD B 1
S1 S 0.2334(3) 0.9028(4) 0.44975(16) 0.0485(14) Uani 0.544(9) 1 d PD B 1
C2' C 0.3264(7) 0.8462(9) 0.4676(7) 0.074(7) Uani 0.456(9) 1 d PD B 2
F1' F 0.3211(12) 0.7657(11) 0.4973(8) 0.103(7) Uani 0.456(9) 1 d PD B 2
F2' F 0.3457(5) 0.8200(6) 0.4127(6) 0.107(4) Uani 0.456(9) 1 d PD B 2
F3' F 0.3737(7) 0.9008(8) 0.4982(8) 0.152(9) Uani 0.456(9) 1 d PD B 2
O1' O 0.2606(8) 0.9855(8) 0.4126(5) 0.078(4) Uani 0.456(9) 1 d PD B 2
O2' O 0.2289(8) 0.9349(8) 0.5120(4) 0.123(5) Uani 0.456(9) 1 d PD B 2
O3' O 0.1993(7) 0.8374(10) 0.4186(8) 0.117(7) Uani 0.456(9) 1 d PD B 2
S1' S 0.2420(5) 0.9068(6) 0.4487(4) 0.107(4) Uani 0.456(9) 1 d PD B 2
N1 N 0.38080(14) 0.3474(2) 0.36728(12) 0.0340(7) Uani 1 1 d . A .
N12 N 0.25096(14) 0.3814(2) 0.38080(11) 0.0297(6) Uani 1 1 d . . .
H12 H 0.2089 0.3965 0.3868 0.036 Uiso 1 1 calc R . .
N13 N 0.32154(15) 0.1840(2) 0.38661(12) 0.0335(7) Uani 1 1 d . A .
H13 H 0.304 0.1289 0.3942 0.04 Uiso 1 1 calc R . .
N23 N 0.30170(15) 0.2975(2) 0.26286(12) 0.0318(6) Uani 1 1 d . A .
H23 H 0.2777 0.2825 0.2269 0.038 Uiso 1 1 calc R . .
P1 P 0.10500(5) 0.16944(7) 0.29639(4) 0.0381(2) Uani 1 1 d . . .
P2 P 0.14185(6) 0.04588(7) 0.19106(5) 0.0431(3) Uani 1 1 d . . .
Ti1 Ti 0.32505(3) 0.30640(5) 0.42828(2) 0.02947(15) Uani 1 1 d . . .
Ti2 Ti 0.30628(3) 0.41015(4) 0.31500(3) 0.02947(15) Uani 1 1 d . . .
Ti3 Ti 0.37176(3) 0.23014(5) 0.32161(3) 0.03396(16) Uani 1 1 d . . .

loop_
_atom_site_aniso_label
_atom_site_aniso_U_11
_atom_site_aniso_U_22
_atom_site_aniso_U_33
_atom_site_aniso_U_23
_atom_site_aniso_U_13
_atom_site_aniso_U_12
Ag1 0.03420(17) 0.04164(18) 0.03942(16) 0.00085(13) -0.00386(12) -0.00538(13)
C1 0.058(3) 0.042(2) 0.043(2) 0.0029(18) 0.0050(19) -0.008(2)
C11 0.057(3) 0.042(2) 0.0226(16) -0.0017(16) -0.0014(16) -0.002(2)
C12 0.043(2) 0.052(2) 0.0196(15) -0.0058(16) -0.0034(14) 0.000(2)
C13 0.048(2) 0.048(2) 0.0182(15) 0.0037(15) -0.0017(15) 0.000(2)
C14 0.044(2) 0.066(3) 0.0189(15) -0.0002(17) 0.0037(15) -0.003(2)
C15 0.056(3) 0.056(3) 0.0252(17) -0.0031(17) 0.0076(16) 0.017(2)
C16 0.108(4) 0.051(3) 0.045(2) -0.006(2) -0.001(3) -0.011(3)
C17 0.047(3) 0.089(4) 0.044(2) -0.008(2) -0.0056(19) 0.004(3)
C18 0.088(3) 0.047(3) 0.0330(19) 0.0067(19) -0.001(2) 0.005(3)
C19 0.063(3) 0.116(5) 0.049(3) 0.013(3) 0.012(2) -0.020(3)
C20 0.095(4) 0.095(4) 0.043(2) -0.002(3) 0.023(2) 0.042(3)
C21 0.140(6) 0.026(2) 0.042(2) 0.0014(18) 0.008(3) 0.009(3)
C22 0.066(3) 0.037(2) 0.058(3) 0.020(2) 0.007(2) 0.017(2)
C23 0.073(3) 0.031(2) 0.0315(19) 0.0084(16) -0.0053(19) -0.010(2)
C24 0.077(3) 0.046(3) 0.059(3) 0.017(2) 0.020(2) -0.017(3)
C25 0.093(4) 0.041(3) 0.076(3) 0.016(2) -0.035(3) -0.034(3)
C26 0.348(13) 0.047(3) 0.056(3) -0.005(3) 0.045(5) 0.052(6)
C27 0.089(5) 0.100(5) 0.151(6) 0.042(5) 0.022(4) 0.054(4)
C28 0.163(6) 0.057(3) 0.044(3) 0.014(2) -0.033(3) -0.029(4)
C29 0.147(7) 0.103(5) 0.185(7) 0.050(5) 0.115(6) -0.008(5)
C30 0.178(8) 0.112(6) 0.176(8) 0.044(6) -0.099(7) -0.108(6)
C31 0.041(11) 0.039(7) 0.033(9) 0.003(6) 0.011(7) 0.017(6)
C32 0.055(7) 0.035(6) 0.028(8) -0.006(6) 0.033(7) 0.001(5)
C33 0.06(2) 0.060(14) 0.021(5) 0.020(8) 0.030(8) 0.026(10)
C34 0.039(9) 0.042(6) 0.093(12) 0.004(7) 0.050(10) 0.011(6)
C35 0.018(6) 0.062(9) 0.079(10) 0.001(8) 0.000(6) 0.023(5)
C37 0.083(8) 0.034(6) 0.096(9) -0.019(6) 0.029(7) 0.000(6)
C38 0.098(11) 0.113(11) 0.031(5) -0.018(6) 0.000(5) 0.047(10)
C39 0.132(14) 0.067(8) 0.130(14) 0.021(8) 0.102(12) 0.010(8)
C40 0.030(6) 0.114(14) 0.141(14) -0.045(11) 0.001(7) -0.007(7)
C31' 0.064(13) 0.066(8) 0.034(9) -0.006(6) -0.001(8) 0.049(8)
C32' 0.068(9) 0.072(8) 0.051(8) 0.002(6) 0.045(6) 0.019(7)
C33' 0.042(6) 0.110(17) 0.030(8) -0.013(10) 0.024(6) 0.010(9)
C34' 0.038(11) 0.095(16) 0.057(9) 0.041(10) 0.033(8) 0.028(11)
C35' 0.018(5) 0.058(7) 0.082(9) -0.003(7) 0.009(7) 0.018(5)
C37' 0.154(15) 0.051(7) 0.182(17) 0.015(9) 0.115(14) 0.023(8)
C38' 0.087(10) 0.21(2) 0.106(11) -0.118(14) -0.029(8) 0.044(12)
C39' 0.141(15) 0.186(19) 0.062(7) 0.058(10) 0.065(9) 0.089(14)
C40' 0.056(8) 0.081(10) 0.21(2) -0.032(12) 0.052(11) 0.008(7)
C41 0.051(2) 0.034(2) 0.046(2) 0.0008(17) 0.0064(18) -0.0074(19)
C42 0.065(3) 0.064(3) 0.046(2) 0.007(2) 0.010(2) -0.003(3)
C43 0.080(4) 0.079(4) 0.061(3) 0.016(3) 0.019(3) -0.010(3)
C44 0.099(5) 0.075(4) 0.073(3) 0.000(3) 0.045(3) -0.006(4)
C45 0.082(4) 0.091(4) 0.094(4) 0.008(4) 0.043(3) 0.028(4)
C46 0.069(3) 0.061(3) 0.071(3) 0.010(3) 0.025(3) 0.019(3)
C51 0.036(2) 0.039(2) 0.043(2) -0.0001(18) -0.0004(16) -0.0069(18)
C52 0.048(3) 0.061(3) 0.071(3) 0.022(2) -0.010(2) -0.016(2)
C53 0.064(3) 0.073(4) 0.088(4) 0.038(3) -0.017(3) -0.011(3)
C54 0.057(3) 0.072(3) 0.050(2) 0.002(2) -0.009(2) 0.014(3)
C55 0.034(2) 0.078(4) 0.067(3) -0.005(3) -0.010(2) 0.002(2)
C56 0.039(2) 0.060(3) 0.074(3) 0.005(2) -0.003(2) -0.009(2)
C61 0.044(2) 0.034(2) 0.059(2) 0.0060(19) 0.0110(19) -0.0076(19)
C62 0.079(3) 0.045(3) 0.067(3) 0.015(2) 0.008(3) 0.006(3)
C63 0.094(5) 0.048(3) 0.115(5) 0.030(3) 0.008(4) 0.011(3)
C64 0.088(4) 0.037(3) 0.141(6) 0.008(3) 0.046(4) 0.004(3)
C65 0.083(4) 0.053(3) 0.103(4) -0.009(3) 0.036(3) -0.006(3)
C66 0.057(3) 0.051(3) 0.071(3) -0.003(2) 0.015(2) 0.000(2)
C71 0.055(3) 0.050(3) 0.047(2) -0.011(2) 0.0108(19) 0.005(2)
C72 0.083(4) 0.061(3) 0.050(2) -0.003(2) 0.006(2) 0.012(3)
C73 0.096(5) 0.102(5) 0.057(3) 0.000(3) -0.008(3) 0.037(4)
C74 0.071(4) 0.130(6) 0.065(3) -0.030(4) -0.017(3) 0.024(4)
C75 0.054(3) 0.117(5) 0.079(4) -0.034(4) 0.000(3) -0.005(3)
C76 0.059(3) 0.068(3) 0.057(3) -0.016(2) 0.004(2) -0.004(3)
C2 0.060(7) 0.072(8) 0.060(7) -0.024(6) 0.002(5) 0.006(6)
F1 0.063(7) 0.189(14) 0.123(11) 0.080(10) 0.037(7) 0.053(8)
F2 0.178(15) 0.066(6) 0.077(5) 0.035(4) 0.034(7) 0.040(7)
F3 0.146(8) 0.108(5) 0.059(4) -0.018(4) -0.027(4) 0.019(5)
O1 0.081(6) 0.040(5) 0.102(8) 0.000(5) -0.011(6) -0.001(4)
O2 0.058(5) 0.153(10) 0.145(8) 0.032(7) 0.032(5) 0.001(6)
O3 0.112(11) 0.079(6) 0.071(5) -0.009(5) -0.039(6) -0.004(7)
S1 0.053(2) 0.055(3) 0.0366(16) 0.0008(17) 0.0031(15) 0.017(2)
C2' 0.061(14) 0.041(8) 0.110(19) -0.016(9) -0.021(12) 0.009(9)
F1' 0.160(16) 0.050(6) 0.079(10) 0.013(6) -0.044(11) 0.012(7)
F2' 0.108(7) 0.086(6) 0.134(9) 0.004(6) 0.048(6) 0.017(5)
F3' 0.120(10) 0.067(6) 0.231(19) -0.010(7) -0.104(11) -0.001(6)
O1' 0.103(8) 0.044(6) 0.086(9) 0.010(6) 0.010(7) 0.021(5)
O2' 0.173(14) 0.123(9) 0.085(7) -0.041(7) 0.060(8) -0.002(9)
O3' 0.059(7) 0.086(9) 0.189(18) -0.053(12) -0.038(10) -0.003(6)
S1' 0.112(6) 0.047(4) 0.144(7) 0.006(4) -0.043(4) -0.011(4)
N1 0.0250(15) 0.0498(19) 0.0264(13) -0.0019(13) 0.0010(11) 0.0003(14)
N12 0.0271(15) 0.0332(16) 0.0287(14) -0.0024(12) 0.0039(11) -0.0005(13)
N13 0.0342(17) 0.0415(18) 0.0238(13) -0.0024(13) 0.0014(12) 0.0055(14)
N23 0.0359(16) 0.0367(16) 0.0215(13) 0.0022(12) 0.0002(11) 0.0040(14)
P1 0.0383(5) 0.0348(5) 0.0393(5) 0.0022(4) -0.0007(4) -0.0057(4)
P2 0.0495(6) 0.0346(5) 0.0448(5) 0.0027(4) 0.0052(5) -0.0064(5)
Ti1 0.0311(3) 0.0368(4) 0.0196(3) -0.0012(2) 0.0006(2) 0.0024(3)
Ti2 0.0321(3) 0.0306(3) 0.0250(3) 0.0019(2) 0.0017(2) -0.0009(3)
Ti3 0.0343(4) 0.0452(4) 0.0224(3) 0.0026(3) 0.0042(2) 0.0131(3)

loop_
_atom_type_symbol
_atom_type_description
_atom_type_scat_dispersion_real
_atom_type_scat_dispersion_imag
_atom_type_scat_source
C C 0.0033 0.0016 'International Tables Vol C Tables 4.2.6.8 and 6.1.1.4'
H H 0 0 'International Tables Vol C Tables 4.2.6.8 and 6.1.1.4'
Ag Ag -0.8971 1.1015 'International Tables Vol C Tables 4.2.6.8 and 6.1.1.4'
F F 0.0171 0.0103 'International Tables Vol C Tables 4.2.6.8 and 6.1.1.4'
N N 0.0061 0.0033 'International Tables Vol C Tables 4.2.6.8 and 6.1.1.4'
O O 0.0106 0.006 'International Tables Vol C Tables 4.2.6.8 and 6.1.1.4'
P P 0.1023 0.0942 'International Tables Vol C Tables 4.2.6.8 and 6.1.1.4'
S S 0.1246 0.1234 'International Tables Vol C Tables 4.2.6.8 and 6.1.1.4'
Ti Ti 0.2776 0.4457 'International Tables Vol C Tables 4.2.6.8 and 6.1.1.4'

loop_
_exptl_crystal_face_index_h
_exptl_crystal_face_index_k
_exptl_crystal_face_index_l
_exptl_crystal_face_perp_dist
0 -1 -2 0.141
0 7 -6 0.053
0 0 1 0.138
0 -8 9 0.192
0 -1 13 0.167
10 1 -13 0.109
-3 0 1 0.133

loop_
_geom_angle_atom_site_label_1
_geom_angle_atom_site_label_2
_geom_angle_atom_site_label_3
_geom_angle
P1 Ag1 N13 134.31(8)
P1 Ag1 N23 133.72(7)
N13 Ag1 N23 79.87(9)
P1 Ag1 N12 129.10(7)
N13 Ag1 N12 79.25(10)
N23 Ag1 N12 79.25(9)
P1 Ag1 Ti3 150.90(3)
N13 Ag1 Ti3 39.82(7)
N23 Ag1 Ti3 40.40(6)
N12 Ag1 Ti3 80.01(7)
P1 Ag1 Ti2 145.41(3)
N13 Ag1 Ti2 80.09(8)
N23 Ag1 Ti2 39.66(7)
N12 Ag1 Ti2 39.88(6)
Ti3 Ag1 Ti2 55.61(2)
P1 Ag1 Ti1 145.90(3)
N13 Ag1 Ti1 39.66(7)
N23 Ag1 Ti1 80.15(7)
N12 Ag1 Ti1 39.88(7)
Ti3 Ag1 Ti1 55.329(18)
Ti2 Ag1 Ti1 55.556(17)
P1 C1 P2 111.1(2)
C12 C11 C15 107.1(4)
C12 C11 C16 125.6(4)
C15 C11 C16 127.2(4)
C12 C11 Ti1 71.8(2)
C15 C11 Ti1 73.3(2)
C16 C11 Ti1 122.2(3)
C13 C12 C11 108.4(3)
C13 C12 C17 125.9(4)
C11 C12 C17 125.7(4)
C13 C12 Ti1 74.18(19)
C11 C12 Ti1 73.2(2)
C17 C12 Ti1 120.7(2)
C12 C13 C14 108.9(4)
C12 C13 C18 126.1(4)
C14 C13 C18 124.9(4)
C12 C13 Ti1 71.34(19)
C14 C13 Ti1 73.8(2)
C18 C13 Ti1 124.1(2)
C13 C14 C15 107.3(4)
C13 C14 C19 128.0(4)
C15 C14 C19 124.7(4)
C13 C14 Ti1 71.91(19)
C15 C14 Ti1 72.0(2)
C19 C14 Ti1 122.7(3)
C14 C15 C11 108.3(4)
C14 C15 C20 125.9(4)
C11 C15 C20 125.5(4)
C14 C15 Ti1 73.6(2)
C11 C15 Ti1 71.6(2)
C20 C15 Ti1 125.3(3)
C22 C21 C25 108.2(4)
C22 C21 C26 125.8(7)
C25 C21 C26 125.9(6)
C22 C21 Ti2 75.0(2)
C25 C21 Ti2 71.3(3)
C26 C21 Ti2 122.1(3)
C21 C22 C23 110.0(4)
C21 C22 C27 124.9(5)
C23 C22 C27 125.1(5)
C21 C22 Ti2 71.3(3)
C23 C22 Ti2 73.3(2)
C27 C22 Ti2 124.6(3)
C22 C23 C24 108.1(4)
C22 C23 C28 127.7(5)
C24 C23 C28 124.1(5)
C22 C23 Ti2 73.2(2)
C24 C23 Ti2 71.4(2)
C28 C23 Ti2 124.7(3)
C23 C24 C25 107.1(4)
C23 C24 C29 126.3(5)
C25 C24 C29 126.5(6)
C23 C24 Ti2 74.1(2)
C25 C24 Ti2 70.7(2)
C29 C24 Ti2 122.5(4)
C21 C25 C24 106.6(4)
C21 C25 C30 128.1(7)
C24 C25 C30 125.2(7)
C21 C25 Ti2 73.3(3)
C24 C25 Ti2 73.7(2)
C30 C25 Ti2 119.9(4)
C32 C31 C35 108
C32 C31 C36 126
C35 C31 C36 126
C32 C31 Ti3 71.25(17)
C35 C31 Ti3 74.37(17)
C36 C31 Ti3 120.17(14)
C31 C32 C33 108
C31 C32 C37 126
C33 C32 C37 126
C31 C32 Ti3 74.48(18)
C33 C32 Ti3 72.99(15)
C37 C32 Ti3 118.45(17)
C34 C33 C32 108
C34 C33 C38 126
C32 C33 C38 126
C34 C33 Ti3 74.70(18)
C32 C33 Ti3 72.46(16)
C38 C33 Ti3 118.73(16)
C33 C34 C35 108
C33 C34 C39 126
C35 C34 C39 126
C33 C34 Ti3 71.16(17)
C35 C34 Ti3 73.99(16)
C39 C34 Ti3 120.62(14)
C34 C35 C31 108
C34 C35 C40 126
C31 C35 C40 126
C34 C35 Ti3 72.34(15)
C31 C35 Ti3 71.88(16)
C40 C35 Ti3 121.50(15)
C35' C31' C32' 110.4(11)
C35' C31' C36' 126.1(18)
C32' C31' C36' 123.0(17)
C35' C31' Ti3 68.9(7)
C32' C31' Ti3 77.8(7)
C36' C31' Ti3 126.5(8)
C33' C32' C31' 103.2(14)
C33' C32' C37' 129.6(18)
C31' C32' C37' 126.4(15)
C33' C32' Ti3 72.2(9)
C31' C32' Ti3 67.4(8)
C37' C32' Ti3 131.2(9)
C34' C33' C32' 114(2)
C34' C33' C38' 124.1(18)
C32' C33' C38' 121.7(16)
C34' C33' Ti3 70.6(14)
C32' C33' Ti3 74.2(9)
C38' C33' Ti3 125.3(11)
C33' C34' C35' 105.9(17)
C33' C34' C39' 127(2)
C35' C34' C39' 127.2(15)
C33' C34' Ti3 76.5(12)
C35' C34' Ti3 67.1(8)
C39' C34' Ti3 123.3(12)
C31' C35' C34' 106.2(12)
C31' C35' C40' 126.2(17)
C34' C35' C40' 126.7(16)
C31' C35' Ti3 75.1(6)
C34' C35' Ti3 75.9(9)
C40' C35' Ti3 123.0(9)
C42 C41 C46 118.5(4)
C42 C41 P1 115.9(3)
C46 C41 P1 125.6(3)
C41 C42 C43 120.4(5)
C44 C43 C42 120.0(5)
C45 C44 C43 120.5(5)
C44 C45 C46 120.5(5)
C41 C46 C45 120.1(5)
C52 C51 C56 118.1(4)
C52 C51 P1 118.9(3)
C56 C51 P1 122.9(3)
C51 C52 C53 120.3(4)
C54 C53 C52 121.6(5)
C55 C54 C53 118.1(4)
C54 C55 C56 121.2(4)
C55 C56 C51 120.6(4)
C62 C61 C66 118.4(4)
C62 C61 P2 123.0(3)
C66 C61 P2 117.8(3)
C61 C62 C63 119.9(5)
C64 C63 C62 121.9(6)
C63 C64 C65 119.1(5)
C64 C65 C66 120.0(5)
C61 C66 C65 120.7(5)
C76 C71 C72 118.2(4)
C76 C71 P2 123.1(4)
C72 C71 P2 118.7(4)
C71 C72 C73 120.2(6)
C74 C73 C72 119.6(6)
C75 C74 C73 121.1(5)
C74 C75 C76 120.1(6)
C71 C76 C75 120.7(5)
F3 C2 F2 103.2(11)
F3 C2 F1 108.0(11)
F2 C2 F1 108.1(14)
F3 C2 S1 110.2(8)
F2 C2 S1 114.7(12)
F1 C2 S1 112.1(8)
O1 S1 O3 113.5(6)
O1 S1 O2 116.5(6)
O3 S1 O2 110.3(6)
O1 S1 C2 106.8(6)
O3 S1 C2 104.1(6)
O2 S1 C2 104.3(5)
F3' C2' F1' 111.1(14)
F3' C2' F2' 109.9(14)
F1' C2' F2' 104.4(12)
F3' C2' S1' 112.3(10)
F1' C2' S1' 112.1(13)
F2' C2' S1' 106.5(9)
O3' S1' O1' 118.1(9)
O3' S1' O2' 116.8(9)
O1' S1' O2' 112.9(7)
O3' S1' C2' 103.4(8)
O1' S1' C2' 101.0(8)
O2' S1' C2' 100.8(7)
Ti3 N1 Ti1 94.53(14)
Ti3 N1 Ti2 95.04(12)
Ti1 N1 Ti2 95.17(13)
Ti2 N12 Ti1 93.03(12)
Ti2 N12 Ag1 86.56(9)
Ti1 N12 Ag1 86.61(11)
Ti3 N13 Ti1 93.07(14)
Ti3 N13 Ag1 87.75(10)
Ti1 N13 Ag1 88.17(11)
Ti2 N23 Ti3 92.82(12)
Ti2 N23 Ag1 87.58(10)
Ti3 N23 Ag1 86.66(10)
C51 P1 C41 106.51(19)
C51 P1 C1 105.55(18)
C41 P1 C1 102.49(18)
C51 P1 Ag1 114.49(13)
C41 P1 Ag1 113.28(13)
C1 P1 Ag1 113.48(15)
C61 P2 C71 101.51(19)
C61 P2 C1 102.45(19)
C71 P2 C1 100.25(19)
N1 Ti1 N13 86.03(13)
N1 Ti1 N12 85.59(12)
N13 Ti1 N12 105.20(11)
N1 Ti1 C12 104.45(13)
N13 Ti1 C12 111.04(13)
N12 Ti1 C12 142.85(13)
N1 Ti1 C11 106.36(13)
N13 Ti1 C11 145.30(13)
N12 Ti1 C11 107.94(13)
C12 Ti1 C11 34.97(13)
N1 Ti1 C13 131.59(13)
N13 Ti1 C13 89.77(12)
N12 Ti1 C13 141.35(13)
C12 Ti1 C13 34.48(13)
C11 Ti1 C13 57.53(13)
N1 Ti1 C15 136.21(15)
N13 Ti1 C15 136.70(14)
N12 Ti1 C15 89.98(12)
C12 Ti1 C15 57.86(13)
C11 Ti1 C15 35.04(14)
C13 Ti1 C15 57.09(13)
N1 Ti1 C14 161.83(12)
N13 Ti1 C14 102.60(14)
N12 Ti1 C14 107.04(13)
C12 Ti1 C14 57.62(13)
C11 Ti1 C14 57.81(14)
C13 Ti1 C14 34.32(13)
C15 Ti1 C14 34.36(14)
N1 Ti1 Ti3 42.73(9)
N13 Ti1 Ti3 43.45(9)
N12 Ti1 Ti3 94.37(8)
C12 Ti1 Ti3 117.46(10)
C11 Ti1 Ti3 141.07(11)
C13 Ti1 Ti3 119.44(10)
C15 Ti1 Ti3 175.31(10)
C14 Ti1 Ti3 144.60(11)
N1 Ti1 Ti2 42.42(8)
N13 Ti1 Ti2 93.62(8)
N12 Ti1 Ti2 43.46(8)
C12 Ti1 Ti2 138.34(10)
C11 Ti1 Ti2 117.60(10)
C13 Ti1 Ti2 172.68(10)
C15 Ti1 Ti2 122.86(10)
C14 Ti1 Ti2 149.83(11)
Ti3 Ti1 Ti2 60.10(2)
N1 Ti1 Ag1 89.05(8)
N13 Ti1 Ag1 52.16(8)
N12 Ti1 Ag1 53.51(8)
C12 Ti1 Ag1 158.33(11)
C11 Ti1 Ag1 155.67(11)
C13 Ti1 Ag1 124.70(10)
C15 Ti1 Ag1 122.19(11)
C14 Ti1 Ag1 108.91(10)
Ti3 Ti1 Ag1 62.12(2)
Ti2 Ti1 Ag1 62.18(2)
N1 Ti2 N23 86.17(12)
N1 Ti2 N12 85.62(12)
N23 Ti2 N12 105.86(12)
N1 Ti2 C25 104.10(16)
N23 Ti2 C25 133.19(19)
N12 Ti2 C25 120.2(2)
N1 Ti2 C21 124.20(17)
N23 Ti2 C21 146.95(14)
N12 Ti2 C21 90.64(16)
C25 Ti2 C21 35.4(2)
N1 Ti2 C24 116.58(16)
N23 Ti2 C24 98.77(14)
N12 Ti2 C24 147.98(15)
C25 Ti2 C24 35.64(18)
C21 Ti2 C24 58.14(18)
N1 Ti2 C22 157.81(15)
N23 Ti2 C22 115.15(14)
N12 Ti2 C22 93.79(14)
C25 Ti2 C22 57.29(18)
C21 Ti2 C22 33.62(17)
C24 Ti2 C22 56.72(17)
N1 Ti2 C23 149.81(15)
N23 Ti2 C23 90.61(12)
N12 Ti2 C23 123.95(14)
C25 Ti2 C23 57.98(15)
C21 Ti2 C23 56.75(14)
C24 Ti2 C23 34.47(16)
C22 Ti2 C23 33.50(15)
N1 Ti2 Ti3 42.47(9)
N23 Ti2 Ti3 43.94(8)
N12 Ti2 Ti3 94.04(9)
C25 Ti2 Ti3 132.41(18)
C21 Ti2 Ti3 165.17(17)
C24 Ti2 Ti3 117.96(13)
C22 Ti2 Ti3 159.07(12)
C23 Ti2 Ti3 129.61(10)
N1 Ti2 Ti1 42.41(8)
N23 Ti2 Ti1 94.15(8)
N12 Ti2 Ti1 43.51(8)
C25 Ti2 Ti1 124.30(12)
C21 Ti2 Ti1 116.76(11)
C24 Ti2 Ti1 154.55(13)
C22 Ti2 Ti1 134.95(11)
C23 Ti2 Ti1 167.44(12)
Ti3 Ti2 Ti1 59.68(2)
N1 Ti2 Ag1 89.10(9)
N23 Ti2 Ag1 52.76(8)
N12 Ti2 Ag1 53.56(8)
C25 Ti2 Ag1 165.36(16)
C21 Ti2 Ag1 130.87(17)
C24 Ti2 Ag1 141.83(12)
C22 Ti2 Ag1 108.39(12)
C23 Ti2 Ag1 112.54(10)
Ti3 Ti2 Ag1 62.02(2)
Ti1 Ti2 Ag1 62.26(2)
N1 Ti3 N13 86.05(12)
N1 Ti3 N23 85.48(12)
N13 Ti3 N23 104.83(12)
N1 Ti3 C35' 104.2(4)
N13 Ti3 C35' 130.4(5)
N23 Ti3 C35' 124.1(5)
N1 Ti3 C31' 117.8(6)
N13 Ti3 C31' 96.0(4)
N23 Ti3 C31' 150.0(3)
C35' Ti3 C31' 36.1(5)
N1 Ti3 C34' 125.2(5)
N13 Ti3 C34' 145.7(5)
N23 Ti3 C34' 92.6(5)
C35' Ti3 C34' 37.1(6)
C31' Ti3 C34' 59.0(5)
N1 Ti3 C32 156.81(15)
N13 Ti3 C32 98.91(17)
N23 Ti3 C32 114.63(15)
C35' Ti3 C32 55.6(4)
C31' Ti3 C32 39.4(6)
C34' Ti3 C32 46.8(4)
N1 Ti3 C33 141.8(2)
N13 Ti3 C33 131.3(2)
N23 Ti3 C33 91.01(14)
C35' Ti3 C33 48.3(4)
C31' Ti3 C33 58.9(4)
C34' Ti3 C33 16.8(4)
C32 Ti3 C33 34.54(7)
N1 Ti3 C31 123.24(15)
N13 Ti3 C31 93.68(15)
N23 Ti3 C31 147.18(14)
C35' Ti3 C31 40.0(5)
C31' Ti3 C31 5.9(7)
C34' Ti3 C31 58.9(5)
C32 Ti3 C31 34.27(7)
C33 Ti3 C31 56.87(10)
N1 Ti3 C33' 158.1(4)
N13 Ti3 C33' 114.8(4)
N23 Ti3 C33' 95.1(5)
C35' Ti3 C33' 57.5(6)
C31' Ti3 C33' 56.0(6)
C34' Ti3 C33' 32.9(5)
C32 Ti3 C33' 21.7(4)
C33 Ti3 C33' 16.6(3)
C31 Ti3 C33' 52.2(5)
N1 Ti3 C34 109.76(19)
N13 Ti3 C34 149.97(16)
N23 Ti3 C34 101.82(19)
C35' Ti3 C34 22.8(5)
C31' Ti3 C34 54.2(4)
C34' Ti3 C34 18.2(4)
C32 Ti3 C34 56.81(10)
C33 Ti3 C34 34.14(7)
C31 Ti3 C34 56.29(11)
C33' Ti3 C34 48.6(4)
N1 Ti3 C35 101.36(15)
N13 Ti3 C35 120.06(19)
N23 Ti3 C35 134.84(19)
C35' Ti3 C35 10.9(5)
C31' Ti3 C35 28.8(6)
C34' Ti3 C35 47.1(5)
C32 Ti3 C35 56.53(10)
C33 Ti3 C35 56.45(10)
C31 Ti3 C35 33.74(7)
C33' Ti3 C35 63.0(5)
C34 Ti3 C35 33.67(7)

loop_
_geom_bond_atom_site_label_1
_geom_bond_atom_site_label_2
_geom_bond_distance
Ag1 P1 2.3694(10)
Ag1 N13 2.422(3)
Ag1 N23 2.441(3)
Ag1 N12 2.469(3)
Ag1 Ti3 3.0531(8)
Ag1 Ti2 3.0628(8)
Ag1 Ti1 3.0651(7)
C1 P1 1.845(4)
C1 P2 1.869(4)
C11 C12 1.418(6)
C11 C15 1.433(6)
C11 C16 1.512(6)
C11 Ti1 2.369(3)
C12 C13 1.405(6)
C12 C17 1.513(6)
C12 Ti1 2.351(3)
C13 C14 1.416(6)
C13 C18 1.540(6)
C13 Ti1 2.388(3)
C14 C15 1.419(6)
C14 C19 1.517(6)
C14 Ti1 2.412(3)
C15 C20 1.513(6)
C15 Ti1 2.391(3)
C21 C22 1.380(7)
C21 C25 1.428(8)
C21 C26 1.544(7)
C21 Ti2 2.361(4)
C22 C23 1.388(6)
C22 C27 1.527(8)
C22 Ti2 2.408(4)
C23 C24 1.417(7)
C23 C28 1.519(6)
C23 Ti2 2.409(4)
C24 C25 1.441(7)
C24 C29 1.497(8)
C24 Ti2 2.374(4)
C25 C30 1.534(7)
C25 Ti2 2.334(4)
C31 C32 1.42
C31 C35 1.42
C31 C36 1.5095
C31 Ti3 2.430(5)
C32 C33 1.42
C32 C37 1.5095
C32 Ti3 2.388(5)
C33 C34 1.42
C33 C38 1.5095
C33 Ti3 2.395(5)
C34 C35 1.42
C34 C39 1.5095
C34 Ti3 2.441(5)
C35 C40 1.5095
C35 Ti3 2.462(6)
C31' C35' 1.41(2)
C31' C32' 1.43(2)
C31' C36' 1.545(14)
C31' Ti3 2.305(13)
C32' C33' 1.403(17)
C32' C37' 1.50(2)
C32' Ti3 2.441(15)
C33' C34' 1.35(2)
C33' C38' 1.63(2)
C33' Ti3 2.416(16)
C34' C35' 1.46(2)
C34' C39' 1.53(2)
C34' Ti3 2.344(19)
C35' C40' 1.514(19)
C35' Ti3 2.226(12)
C41 C42 1.393(6)
C41 C46 1.394(6)
C41 P1 1.839(4)
C42 C43 1.396(6)
C43 C44 1.367(8)
C44 C45 1.362(8)
C45 C46 1.395(7)
C51 C52 1.385(6)
C51 C56 1.403(6)
C51 P1 1.828(4)
C52 C53 1.398(6)
C53 C54 1.382(7)
C54 C55 1.381(7)
C55 C56 1.392(6)
C61 C62 1.394(6)
C61 C66 1.406(6)
C61 P2 1.848(4)
C62 C63 1.402(7)
C63 C64 1.369(9)
C64 C65 1.390(9)
C65 C66 1.407(7)
C71 C76 1.394(6)
C71 C72 1.402(6)
C71 P2 1.853(4)
C72 C73 1.411(7)
C73 C74 1.381(9)
C74 C75 1.351(9)
C75 C76 1.410(7)
C2 F3 1.320(11)
C2 F2 1.323(15)
C2 F1 1.338(12)
C2 S1 1.769(13)
O1 S1 1.425(8)
O2 S1 1.473(8)
O3 S1 1.463(8)
C2' F3' 1.314(14)
C2' F1' 1.324(15)
C2' F2' 1.362(15)
C2' S1' 1.857(16)
O1' S1' 1.446(10)
O2' S1' 1.496(9)
O3' S1' 1.393(10)
N1 Ti3 1.934(3)
N1 Ti1 1.934(3)
N1 Ti2 1.934(3)
N12 Ti2 1.967(3)
N12 Ti1 1.969(3)
N13 Ti3 1.957(3)
N13 Ti1 1.957(3)
N23 Ti2 1.956(3)
N23 Ti3 1.982(3)
Ti1 Ti3 2.8407(8)
Ti1 Ti2 2.8559(8)
Ti2 Ti3 2.8528(10)
